data_1555826
loop_
_publ_author_name
'Zhu, Gongming'
'Bao, Guangjun'
'Li, Yiping'
'Yang, Junxian'
'Sun, Wangsheng'
'Li, Jing'
'Hong, Liang'
'Wang, Rui'

_publ_section_title
;
 Chiral Phosphoric Acid Catalyzed Asymmetric Oxidative Dearomatization of
 Naphthols with Quinones.
;
_journal_issue 20
_journal_name_full 'Organic letters'
_journal_page_first 5288
_journal_page_last 5291
_journal_paper_doi 10.1021/acs.orglett.6b02609
_journal_volume 18
_journal_year 2016
_chemical_absolute_configuration unk
_chemical_formula_moiety 'C18 H14 O3'
_chemical_formula_sum 'C18 H14 O3'
_chemical_formula_weight 278.29
_space_group_crystal_system triclinic
_space_group_IT_number 1
_space_group_name_Hall 'P 1'
_space_group_name_H-M_alt 'P 1'
_atom_sites_solution_hydrogens geom
_audit_creation_date 2016-01-13
_audit_creation_method
;
Olex2 1.2
(compiled 2015.09.30 svn.r3233 for OlexSys, GUI svn.r5103)
;
_cell_angle_alpha 72.019(7)
_cell_angle_beta 79.887(7)
_cell_angle_gamma 74.428(7)
_cell_formula_units_Z 2
_cell_length_a 7.6607(7)
_cell_length_b 9.2315(7)
_cell_length_c 11.1270(8)
_cell_measurement_reflns_used 2491
_cell_measurement_temperature 293.60(10)
_cell_measurement_theta_max 69.0600
_cell_measurement_theta_min 4.1390
_cell_volume 717.29(11)
_computing_cell_refinement
;
CrysAlisPro, Agilent Technologies,
Version 1.171.37.35 (release 13-08-2014 CrysAlis171 .NET)
(compiled Aug 13 2014,18:06:01)
;
_computing_data_collection
;
CrysAlisPro, Agilent Technologies,
Version 1.171.37.35 (release 13-08-2014 CrysAlis171 .NET)
(compiled Aug 13 2014,18:06:01)
;
_computing_data_reduction
;
CrysAlisPro, Agilent Technologies,
Version 1.171.37.35 (release 13-08-2014 CrysAlis171 .NET)
(compiled Aug 13 2014,18:06:01)
;
_computing_molecular_graphics 'Olex2 (Dolomanov et al., 2009)'
_computing_publication_material 'Olex2 (Dolomanov et al., 2009)'
_computing_structure_refinement 'ShelXL (Sheldrick, 2015)'
_computing_structure_solution 'ShelXS (Sheldrick, 2008)'
_diffrn_ambient_environment air
_diffrn_ambient_temperature 293.60(10)
_diffrn_detector 'CCD plate'
_diffrn_detector_area_resol_mean 16.0733
_diffrn_detector_type Eos
_diffrn_measured_fraction_theta_full 0.982
_diffrn_measured_fraction_theta_max 0.962
_diffrn_measurement_details
;
#__ type_ start__ end____ width___ exp.time_
  1 omega  120.00  148.00   1.0000    1.0000
omega____ theta____ kappa____ phi______ frames
    -       80.0000   56.0000   13.4054 28

#__ type_ start__ end____ width___ exp.time_
  2 omega  133.00  168.00   1.0000    1.0000
omega____ theta____ kappa____ phi______ frames
    -      100.0000   71.0000   66.7909 35

#__ type_ start__ end____ width___ exp.time_
  3 omega  150.00  176.00   1.0000    1.0000
omega____ theta____ kappa____ phi______ frames
    -      108.0000   77.0000   30.0000 26

#__ type_ start__ end____ width___ exp.time_
  4 omega  109.00  135.00   1.0000    1.0000
omega____ theta____ kappa____ phi______ frames
    -       68.0000   74.0000   99.8065 26

#__ type_ start__ end____ width___ exp.time_
  5 omega   90.00  140.00   1.0000    1.0000
omega____ theta____ kappa____ phi______ frames
    -       72.0000   76.0000   55.8104 50

#__ type_ start__ end____ width___ exp.time_
  6 omega   90.00  118.00   1.0000    1.0000
omega____ theta____ kappa____ phi______ frames
    -       54.0000   77.0000    0.0000 28

#__ type_ start__ end____ width___ exp.time_
  7 omega   73.00  107.00   1.0000    1.0000
omega____ theta____ kappa____ phi______ frames
    -      100.0000   71.0000   66.7909 34

#__ type_ start__ end____ width___ exp.time_
  8 omega   86.00  112.00   1.0000    1.0000
omega____ theta____ kappa____ phi______ frames
    -      108.0000   63.0000   30.0000 26

#__ type_ start__ end____ width___ exp.time_
  9 omega   84.00  177.00   1.0000    1.0000
omega____ theta____ kappa____ phi______ frames
    -      108.0000   38.0000   60.0000 93

#__ type_ start__ end____ width___ exp.time_
 10 omega  110.00  154.00   1.0000    1.0000
omega____ theta____ kappa____ phi______ frames
    -      108.0000   77.0000 -120.0000 44

#__ type_ start__ end____ width___ exp.time_
 11 omega  107.00  164.00   1.0000    1.0000
omega____ theta____ kappa____ phi______ frames
    -      108.0000   77.0000 -180.0000 57

#__ type_ start__ end____ width___ exp.time_
 12 omega  104.00  130.00   1.0000    1.0000
omega____ theta____ kappa____ phi______ frames
    -       88.0000   75.0000 -132.2110 26

#__ type_ start__ end____ width___ exp.time_
 13 omega  100.00  137.00   1.0000    1.0000
omega____ theta____ kappa____ phi______ frames
    -       72.0000   49.0000 -144.5057 37

#__ type_ start__ end____ width___ exp.time_
 14 omega   86.00  112.00   1.0000    1.0000
omega____ theta____ kappa____ phi______ frames
    -      108.0000   63.0000 -180.0000 26

#__ type_ start__ end____ width___ exp.time_
 15 omega   79.00  105.00   1.0000    1.0000
omega____ theta____ kappa____ phi______ frames
    -      108.0000   77.0000 -180.0000 26

#__ type_ start__ end____ width___ exp.time_
 16 omega   78.00  170.00   1.0000    1.0000
omega____ theta____ kappa____ phi______ frames
    -      108.0000   77.0000 -150.0000 92

#__ type_ start__ end____ width___ exp.time_
 17 omega  105.00  132.00   1.0000    1.0000
omega____ theta____ kappa____ phi______ frames
    -      108.0000  178.0000  -90.0000 27

#__ type_ start__ end____ width___ exp.time_
 18 omega   83.00  172.00   1.0000    1.0000
omega____ theta____ kappa____ phi______ frames
    -      108.0000   77.0000    0.0000 89

#__ type_ start__ end____ width___ exp.time_
 19 omega   86.00  144.00   1.0000    1.0000
omega____ theta____ kappa____ phi______ frames
    -      108.0000   63.0000  120.0000 58

#__ type_ start__ end____ width___ exp.time_
 20 omega   79.00  162.00   1.0000    1.0000
omega____ theta____ kappa____ phi______ frames
    -      108.0000   77.0000  150.0000 83

#__ type_ start__ end____ width___ exp.time_
 21 omega   83.00  122.00   1.0000    1.0000
omega____ theta____ kappa____ phi______ frames
    -      108.0000   38.0000  120.0000 39

#__ type_ start__ end____ width___ exp.time_
 22 omega   78.00  104.00   1.0000    1.0000
omega____ theta____ kappa____ phi______ frames
    -      108.0000   77.0000   30.0000 26

#__ type_ start__ end____ width___ exp.time_
 23 omega   69.00  100.00   1.0000    1.0000
omega____ theta____ kappa____ phi______ frames
    -       96.0000   72.0000   98.2853 31

#__ type_ start__ end____ width___ exp.time_
 24 omega   72.00   97.00   1.0000    1.0000
omega____ theta____ kappa____ phi______ frames
    -       92.0000   57.0000  155.5822 25

#__ type_ start__ end____ width___ exp.time_
 25 omega   45.00   83.00   1.0000    1.0000
omega____ theta____ kappa____ phi______ frames
    -       68.0000   74.0000   99.8065 38

#__ type_ start__ end____ width___ exp.time_
 26 omega   44.00   77.00   1.0000    1.0000
omega____ theta____ kappa____ phi______ frames
    -       72.0000   76.0000   55.8104 33

#__ type_ start__ end____ width___ exp.time_
 27 omega   59.00   85.00   1.0000    1.0000
omega____ theta____ kappa____ phi______ frames
    -       80.0000   56.0000   13.4054 26

#__ type_ start__ end____ width___ exp.time_
 28 omega   68.00   94.00   1.0000    1.0000
omega____ theta____ kappa____ phi______ frames
    -       88.0000   59.0000   14.9017 26

#__ type_ start__ end____ width___ exp.time_
 29 omega   78.00  149.00   1.0000    1.0000
omega____ theta____ kappa____ phi______ frames
    -      108.0000   77.0000  -30.0000 71

#__ type_ start__ end____ width___ exp.time_
 30 omega   78.00  106.00   1.0000    1.0000
omega____ theta____ kappa____ phi______ frames
    -      108.0000   77.0000 -120.0000 28

#__ type_ start__ end____ width___ exp.time_
 31 omega   80.00  177.00   1.0000    1.0000
omega____ theta____ kappa____ phi______ frames
    -      108.0000   77.0000  -90.0000 97

#__ type_ start__ end____ width___ exp.time_
 32 omega   81.00  106.00   1.0000    1.0000
omega____ theta____ kappa____ phi______ frames
    -      108.0000   76.0000 -101.1669 25

#__ type_ start__ end____ width___ exp.time_
 33 omega   78.00  177.00   1.0000    1.0000
omega____ theta____ kappa____ phi______ frames
    -      108.0000   77.0000  -60.0000 99

#__ type_ start__ end____ width___ exp.time_
 34 omega   59.00  106.00   1.0000    1.0000
omega____ theta____ kappa____ phi______ frames
    -       84.0000   70.0000  -51.1693 47

#__ type_ start__ end____ width___ exp.time_
 35 omega   63.00   90.00   1.0000    1.0000
omega____ theta____ kappa____ phi______ frames
    -       88.0000   75.0000 -132.2110 27

#__ type_ start__ end____ width___ exp.time_
 36 omega   56.00  107.00   1.0000    1.0000
omega____ theta____ kappa____ phi______ frames
    -       72.0000   49.0000  -70.7980 51

#__ type_ start__ end____ width___ exp.time_
 37 omega   48.00   74.00   1.0000    1.0000
omega____ theta____ kappa____ phi______ frames
    -       68.0000   42.0000 -103.9842 26

#__ type_ start__ end____ width___ exp.time_
 38 omega   50.00   77.00   1.0000    1.0000
omega____ theta____ kappa____ phi______ frames
    -       72.0000   49.0000 -144.5057 27

#__ type_ start__ end____ width___ exp.time_
 39 omega   25.00   51.00   1.0000    1.0000
omega____ theta____ kappa____ phi______ frames
    -       54.0000   77.0000 -120.0000 26

#__ type_ start__ end____ width___ exp.time_
 40 omega   24.00   52.00   1.0000    1.0000
omega____ theta____ kappa____ phi______ frames
    -       54.0000   77.0000  -90.0000 28

#__ type_ start__ end____ width___ exp.time_
 41 omega   28.00   57.00   1.0000    1.0000
omega____ theta____ kappa____ phi______ frames
    -       54.0000   77.0000  -60.0000 29

#__ type_ start__ end____ width___ exp.time_
 42 omega   35.00   73.00   1.0000    1.0000
omega____ theta____ kappa____ phi______ frames
    -       60.0000   72.0000  -17.4517 38

#__ type_ start__ end____ width___ exp.time_
 43 omega   21.00   49.00   1.0000    1.0000
omega____ theta____ kappa____ phi______ frames
    -       52.0000   78.0000   64.1490 28

#__ type_ start__ end____ width___ exp.time_
 44 omega   27.00   53.00   1.0000    1.0000
omega____ theta____ kappa____ phi______ frames
    -       56.0000   75.0000  112.7224 26

#__ type_ start__ end____ width___ exp.time_
 45 omega   40.00  126.00   1.0000    1.0000
omega____ theta____ kappa____ phi______ frames
    -       68.0000   74.0000  142.0606 86

#__ type_ start__ end____ width___ exp.time_
 46 omega   40.00  125.00   1.0000    1.0000
omega____ theta____ kappa____ phi______ frames
    -      108.0000  -63.0000    0.0000 85

#__ type_ start__ end____ width___ exp.time_
 47 omega   78.00  114.00   1.0000    1.0000
omega____ theta____ kappa____ phi______ frames
    -      108.0000 -111.0000    0.0000 36

#__ type_ start__ end____ width___ exp.time_
 48 omega   52.00   77.00   1.0000    1.0000
omega____ theta____ kappa____ phi______ frames
    -      108.0000 -111.0000    0.0000 25

#__ type_ start__ end____ width___ exp.time_
 49 omega   23.00   83.00   1.0000    1.0000
omega____ theta____ kappa____ phi______ frames
    -       54.0000 -125.0000  -60.0000 60

#__ type_ start__ end____ width___ exp.time_
 50 omega   43.00  134.00   1.0000    1.0000
omega____ theta____ kappa____ phi______ frames
    -      108.0000  -77.0000 -120.0000 91

#__ type_ start__ end____ width___ exp.time_
 51 omega   38.00  103.00   1.0000    1.0000
omega____ theta____ kappa____ phi______ frames
    -      108.0000 -111.0000 -120.0000 65

#__ type_ start__ end____ width___ exp.time_
 52 omega   40.00   93.00   1.0000    1.0000
omega____ theta____ kappa____ phi______ frames
    -      108.0000  -25.0000 -120.0000 53

#__ type_ start__ end____ width___ exp.time_
 53 omega   25.00   51.00   1.0000    1.0000
omega____ theta____ kappa____ phi______ frames
    -       54.0000   77.0000    0.0000 26

#__ type_ start__ end____ width___ exp.time_
 54 omega    7.00   33.00   1.0000    1.0000
omega____ theta____ kappa____ phi______ frames
    -       44.0000   89.0000  -17.5544 26

#__ type_ start__ end____ width___ exp.time_
 55 omega  -11.00   53.00   1.0000    1.0000
omega____ theta____ kappa____ phi______ frames
    -        0.0000   57.0000   30.0000 64

#__ type_ start__ end____ width___ exp.time_
 56 omega   20.00   53.00   1.0000    1.0000
omega____ theta____ kappa____ phi______ frames
    -        0.0000   19.0000  -30.0000 33

#__ type_ start__ end____ width___ exp.time_
 57 omega   -4.00   21.00   1.0000    1.0000
omega____ theta____ kappa____ phi______ frames
    -       36.0000   96.0000 -109.6576 25

#__ type_ start__ end____ width___ exp.time_
 58 omega   27.00   56.00   1.0000    1.0000
omega____ theta____ kappa____ phi______ frames
    -       54.0000   77.0000 -180.0000 29

#__ type_ start__ end____ width___ exp.time_
 59 omega   -6.00   19.00   1.0000    1.0000
omega____ theta____ kappa____ phi______ frames
    -        0.0000  -38.0000  -90.0000 25

#__ type_ start__ end____ width___ exp.time_
 60 omega   71.00  103.00   1.0000    1.0000
omega____ theta____ kappa____ phi______ frames
    -      108.0000 -111.0000  150.0000 32

#__ type_ start__ end____ width___ exp.time_
 61 omega    2.00   94.00   1.0000    1.0000
omega____ theta____ kappa____ phi______ frames
    -       54.0000  -99.0000   30.0000 92

#__ type_ start__ end____ width___ exp.time_
 62 omega  -12.00   77.00   1.0000    1.0000
omega____ theta____ kappa____ phi______ frames
    -       54.0000  -38.0000   90.0000 89

#__ type_ start__ end____ width___ exp.time_
 63 omega    3.00   28.00   1.0000    1.0000
omega____ theta____ kappa____ phi______ frames
    -       40.0000   91.0000  127.5930 25

#__ type_ start__ end____ width___ exp.time_
 64 omega  -26.00   11.00   1.0000    1.0000
omega____ theta____ kappa____ phi______ frames
    -       16.0000  107.0000   82.9376 37

#__ type_ start__ end____ width___ exp.time_
 65 omega  -44.00   -9.00   1.0000    1.0000
omega____ theta____ kappa____ phi______ frames
    -        0.0000   19.0000  -30.0000 35

#__ type_ start__ end____ width___ exp.time_
 66 omega  -72.00  -16.00   1.0000    1.0000
omega____ theta____ kappa____ phi______ frames
    -        0.0000  -38.0000  -90.0000 56
;
_diffrn_measurement_device 'four-circle diffractometer'
_diffrn_measurement_device_type 'SuperNova, Dual, Cu at zero, Eos'
_diffrn_measurement_method '\w scans'
_diffrn_orient_matrix_UB_11 0.0686297000
_diffrn_orient_matrix_UB_12 -0.1065432000
_diffrn_orient_matrix_UB_13 0.1272786000
_diffrn_orient_matrix_UB_21 0.1440202000
_diffrn_orient_matrix_UB_22 0.0949059000
_diffrn_orient_matrix_UB_23 -0.0155194000
_diffrn_orient_matrix_UB_31 -0.1363129000
_diffrn_orient_matrix_UB_32 0.1101126000
_diffrn_orient_matrix_UB_33 0.0704760000
_diffrn_radiation_monochromator mirror
_diffrn_radiation_probe x-ray
_diffrn_radiation_type CuK\a
_diffrn_radiation_wavelength 1.54184
_diffrn_reflns_av_R_equivalents 0.0412
_diffrn_reflns_av_unetI/netI 0.0453
_diffrn_reflns_Laue_measured_fraction_full 0.982
_diffrn_reflns_Laue_measured_fraction_max 0.962
_diffrn_reflns_limit_h_max 9
_diffrn_reflns_limit_h_min -9
_diffrn_reflns_limit_k_max 11
_diffrn_reflns_limit_k_min -11
_diffrn_reflns_limit_l_max 13
_diffrn_reflns_limit_l_min -13
_diffrn_reflns_number 8746
_diffrn_reflns_point_group_measured_fraction_full 0.879
_diffrn_reflns_point_group_measured_fraction_max 0.854
_diffrn_reflns_theta_full 67.684
_diffrn_reflns_theta_max 69.915
_diffrn_reflns_theta_min 4.199
_diffrn_source 'sealed X-ray tube'
_diffrn_source_type 'SuperNova (Cu) X-ray Source'
_exptl_absorpt_coefficient_mu 0.708
_exptl_absorpt_correction_T_max 1.00000
_exptl_absorpt_correction_T_min 0.86853
_exptl_absorpt_correction_type multi-scan
_exptl_absorpt_process_details
;
CrysAlisPro, Agilent Technologies,
Version 1.171.37.35 (release 13-08-2014 CrysAlis171 .NET)
(compiled Aug 13 2014,18:06:01)
Empirical absorption correction using spherical harmonics,
 implemented in SCALE3 ABSPACK scaling algorithm.
;
_exptl_crystal_colour 'clear light colourless'
_exptl_crystal_colour_lustre clear
_exptl_crystal_colour_modifier light
_exptl_crystal_colour_primary colourless
_exptl_crystal_density_diffrn 1.289
_exptl_crystal_description block
_exptl_crystal_F_000 292
_exptl_crystal_size_max 0.17
_exptl_crystal_size_mid 0.15
_exptl_crystal_size_min 0.14
_refine_diff_density_max 0.144
_refine_diff_density_min -0.171
_refine_diff_density_rms 0.035
_refine_ls_abs_structure_details
;
 Flack x determined using 1179 quotients [(I+)-(I-)]/[(I+)+(I-)]
 (Parsons, Flack and Wagner, Acta Cryst. B69 (2013) 249-259).
;
_refine_ls_abs_structure_Flack 0.29(16)
_refine_ls_extinction_method none
_refine_ls_goodness_of_fit_ref 1.056
_refine_ls_hydrogen_treatment constr
_refine_ls_matrix_type full
_refine_ls_number_parameters 383
_refine_ls_number_reflns 4653
_refine_ls_number_restraints 3
_refine_ls_restrained_S_all 1.056
_refine_ls_R_factor_all 0.0699
_refine_ls_R_factor_gt 0.0429
_refine_ls_shift/su_max 0.000
_refine_ls_shift/su_mean 0.000
_refine_ls_structure_factor_coef Fsqd
_refine_ls_weighting_details 'w=1/[\s^2^(Fo^2^)+(0.0503P)^2^] where P=(Fo^2^+2Fc^2^)/3'
_refine_ls_weighting_scheme calc
_refine_ls_wR_factor_gt 0.0958
_refine_ls_wR_factor_ref 0.1185
_reflns_Friedel_coverage 0.776
_reflns_Friedel_fraction_full 0.776
_reflns_Friedel_fraction_max 0.747
_reflns_number_gt 3320
_reflns_number_total 4653
_reflns_threshold_expression 'I > 2\s(I)'
_cod_data_source_file ol6b02609_si_001.cif
_cod_data_source_block zhgm_0111
_cod_database_code 1555826
_shelx_space_group_comment
;
The symmetry employed for this shelxl refinement is uniquely defined
by the following loop, which should always be used as a source of
symmetry information in preference to the above space-group names.
They are only intended as comments.
;
_reflns_odcompleteness_completeness 99.02
_reflns_odcompleteness_iscentric 1
_reflns_odcompleteness_theta 66.97
_olex2_refinement_description
;
1. Fixed Uiso
 At 1.2 times of:
  All C(H) groups
 At 1.5 times of:
  All C(H,H,H) groups
2.a Aromatic/amide H refined with riding coordinates:
 C3(H3), C5(H5), C6(H6), C7(H7), C8(H8), C13(H13), C14(H14), C16(H16),
 C21(H21), C23(H23), C24(H24), C25(H25), C26(H26), C30(H30), C32(H32), C33(H33)
2.b Idealised Me refined as rotating group:
 C17(H17A,H17B,H17C), C18(H18A,H18B,H18C), C35(H35A,H35B,H35C), C36(H36A,H36B,
 H36C)
;
_shelx_shelxl_version_number 2014/7
_olex2_date_sample_data_collection 2016-01-12
_olex2_submission_special_instructions 'No special instructions were received'

loop_
_space_group_symop_operation_xyz
'x, y, z'

loop_
_atom_site_label
_atom_site_type_symbol
_atom_site_fract_x
_atom_site_fract_y
_atom_site_fract_z
_atom_site_U_iso_or_equiv
_atom_site_adp_type
_atom_site_occupancy
_atom_site_site_symmetry_order
_atom_site_calc_flag
_atom_site_refinement_flags_posn
O1 O -0.0366(5) -0.0980(4) 0.8489(3) 0.0849(11) Uani 1 1 d .
O2 O 0.3762(4) -0.0736(4) 0.7290(3) 0.0710(9) Uani 1 1 d .
O3 O 0.1530(5) 0.3693(4) 0.9637(4) 0.0912(11) Uani 1 1 d .
C1 C -0.0086(6) -0.0504(5) 0.7337(4) 0.0602(11) Uani 1 1 d .
C2 C -0.0284(7) -0.1392(5) 0.6514(5) 0.0663(12) Uani 1 1 d .
C3 C 0.0253(7) -0.0912(5) 0.5269(5) 0.0689(13) Uani 1 1 d .
H3 H 0.0118 -0.1490 0.4753 0.083 Uiso 1 1 calc R
C4 C 0.1029(6) 0.0442(5) 0.4670(4) 0.0593(11) Uani 1 1 d .
C5 C 0.1660(6) 0.0795(6) 0.3377(4) 0.0730(14) Uani 1 1 d .
H5 H 0.1533 0.0186 0.2885 0.088 Uiso 1 1 calc R
C6 C 0.2465(7) 0.2034(7) 0.2837(5) 0.0808(16) Uani 1 1 d .
H6 H 0.2857 0.2276 0.1974 0.097 Uiso 1 1 calc R
C7 C 0.2695(7) 0.2918(6) 0.3556(4) 0.0746(14) Uani 1 1 d .
H7 H 0.3289 0.3731 0.3189 0.090 Uiso 1 1 calc R
C8 C 0.2049(6) 0.2606(5) 0.4824(4) 0.0618(11) Uani 1 1 d .
H8 H 0.2185 0.3228 0.5303 0.074 Uiso 1 1 calc R
C9 C 0.1197(5) 0.1373(5) 0.5394(4) 0.0512(10) Uani 1 1 d .
C10 C 0.0306(5) 0.1130(5) 0.6746(4) 0.0504(10) Uani 1 1 d .
C11 C 0.1429(5) 0.1403(4) 0.7618(4) 0.0488(10) Uani 1 1 d .
C12 C 0.3246(6) 0.0323(5) 0.7799(4) 0.0545(11) Uani 1 1 d .
C13 C 0.4411(6) 0.0521(6) 0.8626(5) 0.0692(13) Uani 1 1 d .
H13 H 0.5554 -0.0149 0.8741 0.083 Uiso 1 1 calc R
C14 C 0.3862(7) 0.1640(6) 0.9212(5) 0.0727(13) Uani 1 1 d .
H14 H 0.4632 0.1756 0.9718 0.087 Uiso 1 1 calc R
C15 C 0.2072(7) 0.2688(6) 0.9073(4) 0.0661(12) Uani 1 1 d .
C16 C 0.0916(6) 0.2508(5) 0.8224(4) 0.0586(11) Uani 1 1 d .
H16 H -0.0216 0.3196 0.8107 0.070 Uiso 1 1 calc R
C17 C -0.1006(9) -0.2835(6) 0.7117(6) 0.0961(19) Uani 1 1 d .
H17A H -0.2220 -0.2555 0.7510 0.144 Uiso 1 1 calc GR
H17B H -0.0237 -0.3543 0.7747 0.144 Uiso 1 1 calc GR
H17C H -0.1023 -0.3332 0.6479 0.144 Uiso 1 1 calc GR
C18 C -0.1602(6) 0.2261(6) 0.6695(4) 0.0664(12) Uani 1 1 d .
H18A H -0.2223 0.2127 0.7536 0.100 Uiso 1 1 calc GR
H18B H -0.2296 0.2035 0.6163 0.100 Uiso 1 1 calc GR
H18C H -0.1470 0.3320 0.6353 0.100 Uiso 1 1 calc GR
O4 O -0.4534(6) 0.4417(4) 1.4191(3) 0.0923(12) Uani 1 1 d .
O5 O -0.3555(6) 0.4442(5) 0.9178(4) 0.0955(12) Uani 1 1 d .
O6 O -0.6853(4) 0.7632(5) 1.2441(4) 0.0852(11) Uani 1 1 d .
C19 C -0.4225(6) 0.5710(6) 1.3996(4) 0.0659(13) Uani 1 1 d .
C20 C -0.4688(7) 0.6553(6) 1.4966(4) 0.0689(13) Uani 1 1 d .
C21 C -0.4315(7) 0.7950(7) 1.4697(5) 0.0737(14) Uani 1 1 d .
H21 H -0.4598 0.8452 1.5338 0.088 Uiso 1 1 calc R
C22 C -0.3502(6) 0.8749(5) 1.3484(4) 0.0619(12) Uani 1 1 d .
C23 C -0.3191(7) 1.0242(6) 1.3279(6) 0.0842(16) Uani 1 1 d .
H23 H -0.3465 1.0709 1.3940 0.101 Uiso 1 1 calc R
C24 C -0.2485(8) 1.1018(7) 1.2108(7) 0.0916(18) Uani 1 1 d .
H24 H -0.2300 1.2013 1.1976 0.110 Uiso 1 1 calc R
C25 C -0.2056(7) 1.0336(6) 1.1142(6) 0.0832(16) Uani 1 1 d .
H25 H -0.1572 1.0863 1.0353 0.100 Uiso 1 1 calc R
C26 C -0.2337(6) 0.8862(6) 1.1327(4) 0.0659(12) Uani 1 1 d .
H26 H -0.2048 0.8411 1.0656 0.079 Uiso 1 1 calc R
C27 C -0.3041(5) 0.8048(5) 1.2497(4) 0.0541(10) Uani 1 1 d .
C28 C -0.3173(5) 0.6377(5) 1.2716(4) 0.0526(10) Uani 1 1 d .
C29 C -0.4084(5) 0.6217(4) 1.1674(4) 0.0513(10) Uani 1 1 d .
C30 C -0.3293(6) 0.5423(5) 1.0827(4) 0.0619(11) Uani 1 1 d .
H30 H -0.2063 0.4933 1.0844 0.074 Uiso 1 1 calc R
C31 C -0.4293(7) 0.5294(5) 0.9869(4) 0.0659(12) Uani 1 1 d .
C32 C -0.6182(7) 0.6168(6) 0.9787(4) 0.0683(13) Uani 1 1 d .
H32 H -0.6820 0.6151 0.9155 0.082 Uiso 1 1 calc R
C33 C -0.6990(7) 0.6978(5) 1.0595(4) 0.0655(12) Uani 1 1 d .
H33 H -0.8188 0.7544 1.0516 0.079 Uiso 1 1 calc R
C34 C -0.6043(6) 0.7008(5) 1.1622(4) 0.0569(11) Uani 1 1 d .
C35 C -0.5626(9) 0.5775(8) 1.6214(5) 0.101(2) Uani 1 1 d .
H35A H -0.5829 0.6413 1.6785 0.152 Uiso 1 1 calc GR
H35B H -0.4873 0.4768 1.6576 0.152 Uiso 1 1 calc GR
H35C H -0.6772 0.5650 1.6076 0.152 Uiso 1 1 calc GR
C36 C -0.1225(6) 0.5350(6) 1.2814(5) 0.0746(14) Uani 1 1 d .
H36A H -0.1263 0.4270 1.3005 0.112 Uiso 1 1 calc GR
H36B H -0.0699 0.5499 1.3476 0.112 Uiso 1 1 calc GR
H36C H -0.0499 0.5639 1.2021 0.112 Uiso 1 1 calc GR

loop_
_atom_site_aniso_label
_atom_site_aniso_U_11
_atom_site_aniso_U_22
_atom_site_aniso_U_33
_atom_site_aniso_U_23
_atom_site_aniso_U_13
_atom_site_aniso_U_12
O1 0.109(3) 0.086(2) 0.062(2) -0.0101(18) -0.0012(18) -0.042(2)
O2 0.073(2) 0.071(2) 0.0673(19) -0.0285(17) -0.0157(16) 0.0036(17)
O3 0.110(3) 0.086(2) 0.098(3) -0.055(2) -0.022(2) -0.016(2)
C1 0.059(3) 0.058(3) 0.066(3) -0.015(2) -0.012(2) -0.015(2)
C2 0.068(3) 0.057(3) 0.080(3) -0.017(2) -0.027(2) -0.013(2)
C3 0.077(3) 0.058(3) 0.083(4) -0.030(3) -0.036(3) -0.003(2)
C4 0.054(2) 0.063(3) 0.058(3) -0.021(2) -0.017(2) 0.001(2)
C5 0.066(3) 0.090(4) 0.061(3) -0.035(3) -0.018(2) 0.009(3)
C6 0.063(3) 0.112(5) 0.053(3) -0.018(3) -0.005(2) -0.001(3)
C7 0.065(3) 0.085(3) 0.062(3) -0.002(3) -0.012(2) -0.015(3)
C8 0.067(3) 0.067(3) 0.052(2) -0.012(2) -0.013(2) -0.017(2)
C9 0.048(2) 0.051(2) 0.053(2) -0.0144(19) -0.0145(18) -0.0029(19)
C10 0.054(2) 0.048(2) 0.051(2) -0.0176(19) -0.0075(18) -0.010(2)
C11 0.055(2) 0.048(2) 0.046(2) -0.0149(19) -0.0071(18) -0.0139(19)
C12 0.056(3) 0.059(3) 0.047(2) -0.016(2) -0.0061(19) -0.011(2)
C13 0.059(3) 0.080(3) 0.073(3) -0.025(3) -0.019(2) -0.010(2)
C14 0.073(3) 0.081(3) 0.074(3) -0.026(3) -0.021(2) -0.021(3)
C15 0.082(3) 0.063(3) 0.061(3) -0.025(2) -0.008(2) -0.020(3)
C16 0.065(3) 0.053(2) 0.060(2) -0.020(2) -0.012(2) -0.009(2)
C17 0.110(5) 0.068(3) 0.121(5) -0.014(3) -0.040(4) -0.035(3)
C18 0.054(2) 0.069(3) 0.075(3) -0.022(2) -0.017(2) -0.003(2)
O4 0.128(3) 0.089(3) 0.068(2) -0.011(2) -0.010(2) -0.050(2)
O5 0.119(3) 0.100(3) 0.089(3) -0.059(2) -0.004(2) -0.027(2)
O6 0.060(2) 0.111(3) 0.095(3) -0.058(2) -0.0161(18) 0.0047(19)
C19 0.068(3) 0.074(3) 0.054(3) -0.014(2) -0.014(2) -0.013(3)
C20 0.062(3) 0.088(4) 0.050(3) -0.022(3) -0.007(2) -0.003(3)
C21 0.064(3) 0.097(4) 0.064(3) -0.042(3) -0.019(2) 0.005(3)
C22 0.057(3) 0.065(3) 0.069(3) -0.025(2) -0.023(2) -0.003(2)
C23 0.078(4) 0.074(3) 0.115(5) -0.046(3) -0.042(3) 0.002(3)
C24 0.085(4) 0.065(3) 0.133(5) -0.015(4) -0.048(4) -0.020(3)
C25 0.078(4) 0.075(3) 0.096(4) -0.005(3) -0.026(3) -0.025(3)
C26 0.061(3) 0.066(3) 0.070(3) -0.014(2) -0.014(2) -0.015(2)
C27 0.046(2) 0.060(3) 0.057(2) -0.018(2) -0.0149(19) -0.005(2)
C28 0.050(2) 0.056(2) 0.048(2) -0.0152(19) -0.0106(18) -0.0035(19)
C29 0.056(2) 0.045(2) 0.051(2) -0.012(2) -0.0104(19) -0.0074(19)
C30 0.066(3) 0.058(3) 0.063(3) -0.024(2) -0.007(2) -0.008(2)
C31 0.094(4) 0.056(3) 0.056(3) -0.022(2) -0.005(2) -0.024(3)
C32 0.086(3) 0.068(3) 0.061(3) -0.017(2) -0.020(3) -0.027(3)
C33 0.066(3) 0.065(3) 0.068(3) -0.017(3) -0.019(2) -0.011(2)
C34 0.060(3) 0.055(2) 0.057(2) -0.019(2) -0.012(2) -0.008(2)
C35 0.093(4) 0.130(5) 0.056(3) -0.014(3) 0.003(3) -0.003(4)
C36 0.058(3) 0.072(3) 0.086(3) -0.020(3) -0.020(2) 0.004(2)

loop_
_atom_type_symbol
_atom_type_description
_atom_type_scat_dispersion_real
_atom_type_scat_dispersion_imag
_atom_type_scat_source
C C 0.0181 0.0091 'International Tables Vol C Tables 4.2.6.8 and 6.1.1.4'
H H 0.0000 0.0000 'International Tables Vol C Tables 4.2.6.8 and 6.1.1.4'
O O 0.0492 0.0322 'International Tables Vol C Tables 4.2.6.8 and 6.1.1.4'

loop_
_geom_angle_atom_site_label_1
_geom_angle_atom_site_label_2
_geom_angle_atom_site_label_3
_geom_angle
O1 C1 C2 121.1(4)
O1 C1 C10 119.2(4)
C2 C1 C10 119.4(4)
C1 C2 C17 117.8(5)
C3 C2 C1 118.5(4)
C3 C2 C17 123.7(5)
C2 C3 H3 117.6
C2 C3 C4 124.9(4)
C4 C3 H3 117.6
C5 C4 C3 120.8(5)
C9 C4 C3 119.6(4)
C9 C4 C5 119.6(4)
C4 C5 H5 119.9
C6 C5 C4 120.2(5)
C6 C5 H5 119.9
C5 C6 H6 119.7
C7 C6 C5 120.5(5)
C7 C6 H6 119.7
C6 C7 H7 120.0
C6 C7 C8 120.0(5)
C8 C7 H7 120.0
C7 C8 H8 119.6
C7 C8 C9 120.7(5)
C9 C8 H8 119.6
C4 C9 C8 118.9(4)
C4 C9 C10 119.9(4)
C8 C9 C10 121.0(4)
C1 C10 C18 104.4(3)
C9 C10 C1 113.4(3)
C9 C10 C11 112.5(3)
C9 C10 C18 106.9(3)
C11 C10 C1 108.0(3)
C11 C10 C18 111.4(3)
C12 C11 C10 116.1(4)
C16 C11 C10 125.6(4)
C16 C11 C12 118.3(4)
O2 C12 C11 120.8(4)
O2 C12 C13 120.1(4)
C13 C12 C11 119.1(4)
C12 C13 H13 119.5
C14 C13 C12 121.1(4)
C14 C13 H13 119.5
C13 C14 H14 119.6
C13 C14 C15 120.9(4)
C15 C14 H14 119.6
O3 C15 C14 121.4(4)
O3 C15 C16 120.5(5)
C14 C15 C16 118.1(4)
C11 C16 C15 122.6(4)
C11 C16 H16 118.7
C15 C16 H16 118.7
C2 C17 H17A 109.5
C2 C17 H17B 109.5
C2 C17 H17C 109.5
H17A C17 H17B 109.5
H17A C17 H17C 109.5
H17B C17 H17C 109.5
C10 C18 H18A 109.5
C10 C18 H18B 109.5
C10 C18 H18C 109.5
H18A C18 H18B 109.5
H18A C18 H18C 109.5
H18B C18 H18C 109.5
O4 C19 C20 122.1(4)
O4 C19 C28 117.6(4)
C20 C19 C28 120.1(4)
C19 C20 C35 116.6(5)
C21 C20 C19 119.2(4)
C21 C20 C35 124.1(5)
C20 C21 H21 117.6
C20 C21 C22 124.9(5)
C22 C21 H21 117.6
C23 C22 C21 120.9(5)
C27 C22 C21 120.0(4)
C27 C22 C23 119.1(5)
C22 C23 H23 119.7
C24 C23 C22 120.5(5)
C24 C23 H23 119.7
C23 C24 H24 119.9
C25 C24 C23 120.1(5)
C25 C24 H24 119.9
C24 C25 H25 119.8
C24 C25 C26 120.3(5)
C26 C25 H25 119.8
C25 C26 H26 119.5
C25 C26 C27 120.9(5)
C27 C26 H26 119.5
C22 C27 C28 120.7(4)
C26 C27 C22 119.0(4)
C26 C27 C28 120.1(4)
C27 C28 C19 113.9(4)
C27 C28 C29 111.5(3)
C27 C28 C36 107.1(3)
C29 C28 C19 107.6(3)
C29 C28 C36 112.4(4)
C36 C28 C19 104.2(3)
C30 C29 C28 126.0(4)
C30 C29 C34 118.1(4)
C34 C29 C28 115.9(4)
C29 C30 H30 118.8
C29 C30 C31 122.4(4)
C31 C30 H30 118.8
O5 C31 C30 120.2(5)
O5 C31 C32 121.5(5)
C32 C31 C30 118.3(4)
C31 C32 H32 119.7
C33 C32 C31 120.7(4)
C33 C32 H32 119.7
C32 C33 H33 119.3
C32 C33 C34 121.3(5)
C34 C33 H33 119.3
O6 C34 C29 120.1(4)
O6 C34 C33 120.9(4)
C33 C34 C29 118.9(4)
C20 C35 H35A 109.5
C20 C35 H35B 109.5
C20 C35 H35C 109.5
H35A C35 H35B 109.5
H35A C35 H35C 109.5
H35B C35 H35C 109.5
C28 C36 H36A 109.5
C28 C36 H36B 109.5
C28 C36 H36C 109.5
H36A C36 H36B 109.5
H36A C36 H36C 109.5
H36B C36 H36C 109.5

loop_
_geom_bond_atom_site_label_1
_geom_bond_atom_site_label_2
_geom_bond_distance
O1 C1 1.220(5)
O2 C12 1.220(5)
O3 C15 1.220(5)
C1 C2 1.453(6)
C1 C10 1.536(6)
C2 C3 1.342(7)
C2 C17 1.499(7)
C3 H3 0.9300
C3 C4 1.451(6)
C4 C5 1.400(6)
C4 C9 1.389(6)
C5 H5 0.9300
C5 C6 1.368(7)
C6 H6 0.9300
C6 C7 1.367(7)
C7 H7 0.9300
C7 C8 1.378(6)
C8 H8 0.9300
C8 C9 1.391(6)
C9 C10 1.514(6)
C10 C11 1.518(5)
C10 C18 1.550(6)
C11 C12 1.484(6)
C11 C16 1.330(6)
C12 C13 1.469(6)
C13 H13 0.9300
C13 C14 1.324(7)
C14 H14 0.9300
C14 C15 1.453(7)
C15 C16 1.474(6)
C16 H16 0.9300
C17 H17A 0.9600
C17 H17B 0.9600
C17 H17C 0.9600
C18 H18A 0.9600
C18 H18B 0.9600
C18 H18C 0.9600
O4 C19 1.226(5)
O5 C31 1.229(5)
O6 C34 1.217(5)
C19 C20 1.459(7)
C19 C28 1.543(6)
C20 C21 1.328(7)
C20 C35 1.507(7)
C21 H21 0.9300
C21 C22 1.446(7)
C22 C23 1.404(7)
C22 C27 1.389(6)
C23 H23 0.9300
C23 C24 1.374(8)
C24 H24 0.9300
C24 C25 1.357(8)
C25 H25 0.9300
C25 C26 1.381(7)
C26 H26 0.9300
C26 C27 1.384(6)
C27 C28 1.514(6)
C28 C29 1.516(5)
C28 C36 1.540(6)
C29 C30 1.335(5)
C29 C34 1.485(6)
C30 H30 0.9300
C30 C31 1.466(6)
C31 C32 1.459(7)
C32 H32 0.9300
C32 C33 1.312(6)
C33 H33 0.9300
C33 C34 1.468(6)
C35 H35A 0.9600
C35 H35B 0.9600
C35 H35C 0.9600
C36 H36A 0.9600
C36 H36B 0.9600
C36 H36C 0.9600

loop_
_geom_torsion_atom_site_label_1
_geom_torsion_atom_site_label_2
_geom_torsion_atom_site_label_3
_geom_torsion_atom_site_label_4
_geom_torsion
O1 C1 C2 C3 -172.0(5)
O1 C1 C2 C17 5.5(7)
O1 C1 C10 C9 161.8(4)
O1 C1 C10 C11 36.4(5)
O1 C1 C10 C18 -82.2(5)
O2 C12 C13 C14 -178.5(4)
O3 C15 C16 C11 -178.1(4)
C1 C2 C3 C4 0.1(7)
C1 C10 C11 C12 62.5(4)
C1 C10 C11 C16 -117.2(4)
C2 C1 C10 C9 -23.9(5)
C2 C1 C10 C11 -149.2(4)
C2 C1 C10 C18 92.1(5)
C2 C3 C4 C5 175.8(4)
C2 C3 C4 C9 -2.3(7)
C3 C4 C5 C6 -177.0(4)
C3 C4 C9 C8 175.9(4)
C3 C4 C9 C10 -9.7(6)
C4 C5 C6 C7 1.4(7)
C4 C9 C10 C1 21.8(5)
C4 C9 C10 C11 144.7(4)
C4 C9 C10 C18 -92.8(4)
C5 C4 C9 C8 -2.2(6)
C5 C4 C9 C10 172.2(4)
C5 C6 C7 C8 -2.7(7)
C6 C7 C8 C9 1.5(7)
C7 C8 C9 C4 0.9(6)
C7 C8 C9 C10 -173.4(4)
C8 C9 C10 C1 -164.0(4)
C8 C9 C10 C11 -41.0(5)
C8 C9 C10 C18 81.5(5)
C9 C4 C5 C6 1.0(6)
C9 C10 C11 C12 -63.4(4)
C9 C10 C11 C16 116.9(4)
C10 C1 C2 C3 13.8(6)
C10 C1 C2 C17 -168.8(4)
C10 C11 C12 O2 -1.5(5)
C10 C11 C12 C13 179.8(4)
C10 C11 C16 C15 179.0(4)
C11 C12 C13 C14 0.3(6)
C12 C11 C16 C15 -0.6(6)
C12 C13 C14 C15 1.2(7)
C13 C14 C15 O3 177.8(5)
C13 C14 C15 C16 -2.4(7)
C14 C15 C16 C11 2.1(6)
C16 C11 C12 O2 178.1(4)
C16 C11 C12 C13 -0.6(5)
C17 C2 C3 C4 -177.2(5)
C18 C10 C11 C12 176.6(3)
C18 C10 C11 C16 -3.1(5)
O4 C19 C20 C21 179.9(5)
O4 C19 C20 C35 -1.9(7)
O4 C19 C28 C27 173.4(4)
O4 C19 C28 C29 49.3(5)
O4 C19 C28 C36 -70.2(5)
O5 C31 C32 C33 174.8(5)
C19 C20 C21 C22 1.5(7)
C19 C28 C29 C30 -120.9(4)
C19 C28 C29 C34 58.3(4)
C20 C19 C28 C27 -11.5(5)
C20 C19 C28 C29 -135.5(4)
C20 C19 C28 C36 104.9(5)
C20 C21 C22 C23 178.7(5)
C20 C21 C22 C27 -0.4(7)
C21 C22 C23 C24 -177.4(4)
C21 C22 C27 C26 177.3(4)
C21 C22 C27 C28 -7.2(6)
C22 C23 C24 C25 -1.0(8)
C22 C27 C28 C19 12.6(5)
C22 C27 C28 C29 134.5(4)
C22 C27 C28 C36 -102.1(4)
C23 C22 C27 C26 -1.9(6)
C23 C22 C27 C28 173.7(4)
C23 C24 C25 C26 0.4(8)
C24 C25 C26 C27 -0.6(7)
C25 C26 C27 C22 1.3(6)
C25 C26 C27 C28 -174.2(4)
C26 C27 C28 C19 -172.0(4)
C26 C27 C28 C29 -50.0(5)
C26 C27 C28 C36 73.4(5)
C27 C22 C23 C24 1.7(7)
C27 C28 C29 C30 113.6(4)
C27 C28 C29 C34 -67.2(4)
C28 C19 C20 C21 5.0(6)
C28 C19 C20 C35 -176.8(4)
C28 C29 C30 C31 178.3(4)
C28 C29 C34 O6 -5.4(5)
C28 C29 C34 C33 176.6(4)
C29 C30 C31 O5 -173.7(4)
C29 C30 C31 C32 4.7(6)
C30 C29 C34 O6 173.8(4)
C30 C29 C34 C33 -4.2(5)
C30 C31 C32 C33 -3.7(6)
C31 C32 C33 C34 -1.3(6)
C32 C33 C34 O6 -172.6(4)
C32 C33 C34 C29 5.3(6)
C34 C29 C30 C31 -0.8(6)
C35 C20 C21 C22 -176.7(4)
C36 C28 C29 C30 -6.7(6)
C36 C28 C29 C34 172.5(4)
